data_4030383
loop_
_publ_author_name
'Filatova, Ekaterina A.'
'Pozharskii, Alexander F.'
'Gulevskaya, Anna V.'
'Ozeryanskii, Valery A.'

_publ_section_title
;
 Multiple Transformations of 2-Alkynyl-1,8-bis(dimethylamino)naphthalenes
 into Benzo[g]indoles. Pd/Cu-Dependent Switching of the Electrophilic and
 Nucleophilic Sites in Acetylenic Bond and a Puzzle of Porcelain
 Catalysis.
;
_journal_issue 2
_journal_name_full 'The Journal of organic chemistry'
_journal_page_first 872
_journal_page_last 881
_journal_paper_doi 10.1021/jo502363t
_journal_volume 80
_journal_year 2015
_chemical_formula_moiety 'C23 H22 N2 O'
_chemical_formula_sum 'C23 H22 N2 O'
_chemical_formula_weight 342.43
_chemical_name_systematic
; 
 ? 
;
_space_group_IT_number 19
_symmetry_cell_setting orthorhombic
_symmetry_space_group_name_Hall 'P 2ac 2ab'
_symmetry_space_group_name_H-M 'P 21 21 21'
_atom_sites_solution_hydrogens geom
_atom_sites_solution_primary direct
_atom_sites_solution_secondary difmap
_audit_creation_method SHELXL-97
_cell_angle_alpha 90.00
_cell_angle_beta 90.00
_cell_angle_gamma 90.00
_cell_formula_units_Z 4
_cell_length_a 9.5372(9)
_cell_length_b 13.6718(12)
_cell_length_c 13.9866(14)
_cell_measurement_reflns_used 598
_cell_measurement_temperature 120(2)
_cell_measurement_theta_max 30
_cell_measurement_theta_min 3
_cell_volume 1823.7(3)
_computing_cell_refinement 'Bruker SAINT'
_computing_data_collection 'Bruker APEX II'
_computing_data_reduction 'Bruker SAINT'
_computing_molecular_graphics 'SHELXTL  (Sheldrick, 2008)'
_computing_publication_material 'SHELXTL  (Sheldrick, 2008)'
_computing_structure_refinement 'SHELXTL  (Sheldrick, 2008)'
_computing_structure_solution 'SHELXTL  (Sheldrick, 2008)'
_diffrn_ambient_temperature 120(2)
_diffrn_measured_fraction_theta_full 0.999
_diffrn_measured_fraction_theta_max 0.999
_diffrn_measurement_device_type 'Bruker APEX II CCD area detector'
_diffrn_measurement_method 'omega scans'
_diffrn_radiation_monochromator graphite
_diffrn_radiation_source 'fine-focus sealed tube'
_diffrn_radiation_type MoK\a
_diffrn_radiation_wavelength 0.71073
_diffrn_reflns_av_R_equivalents 0.0317
_diffrn_reflns_av_sigmaI/netI 0.0330
_diffrn_reflns_limit_h_max 13
_diffrn_reflns_limit_h_min -13
_diffrn_reflns_limit_k_max 17
_diffrn_reflns_limit_k_min -19
_diffrn_reflns_limit_l_max 19
_diffrn_reflns_limit_l_min -19
_diffrn_reflns_number 17575
_diffrn_reflns_theta_full 30.00
_diffrn_reflns_theta_max 30.00
_diffrn_reflns_theta_min 2.08
_exptl_absorpt_coefficient_mu 0.077
_exptl_absorpt_correction_T_max 0.981
_exptl_absorpt_correction_T_min 0.966
_exptl_absorpt_correction_type multi-scan
_exptl_absorpt_process_details SADABS
_exptl_crystal_colour pale-yellow
_exptl_crystal_density_diffrn 1.247
_exptl_crystal_density_method 'not measured'
_exptl_crystal_description prism
_exptl_crystal_F_000 728
_exptl_crystal_size_max 0.45
_exptl_crystal_size_mid 0.40
_exptl_crystal_size_min 0.25
_refine_diff_density_max 0.195
_refine_diff_density_min -0.155
_refine_diff_density_rms 0.034
_refine_ls_abs_structure_details 'Flack H D (1983), Acta Cryst. A39, 876-881'
_refine_ls_abs_structure_Flack 1.6(14)
_refine_ls_extinction_method none
_refine_ls_goodness_of_fit_ref 1.021
_refine_ls_hydrogen_treatment constr
_refine_ls_matrix_type full
_refine_ls_number_parameters 239
_refine_ls_number_reflns 5303
_refine_ls_number_restraints 0
_refine_ls_restrained_S_all 1.021
_refine_ls_R_factor_all 0.0556
_refine_ls_R_factor_gt 0.0410
_refine_ls_shift/su_max 0.000
_refine_ls_shift/su_mean 0.000
_refine_ls_structure_factor_coef Fsqd
_refine_ls_weighting_details 'calc w=1/[\s^2^(Fo^2^)+(0.0430P)^2^+0.2523P] where P=(Fo^2^+2Fc^2^)/3'
_refine_ls_weighting_scheme calc
_refine_ls_wR_factor_gt 0.0903
_refine_ls_wR_factor_ref 0.0981
_reflns_number_gt 4356
_reflns_number_total 5303
_reflns_threshold_expression I>2\s(I)
_cod_data_source_file jo502363t_si_005.cif
_cod_data_source_block fin
_cod_depositor_comments
;
The following automatic conversions were performed:

'_symmetry_cell_setting' value 'Orthorhombic' changed to
'orthorhombic' according to
/home/saulius/struct/COD-crude-data--automatic-downloads/rss-feeds/ACS/lib/dictionaries/cif_core.dic
dictionary named 'cif_core.dic' version 2.4.2 from 2011-04-26.

Automatic conversion script
Id: cif_fix_values 2935 2014-11-11 08:27:57Z andrius 

 Adding full bibliography for 4030382--4030385.cif.
;
_cod_database_code 4030383

loop_
_symmetry_equiv_pos_as_xyz
'x, y, z'
'-x+1/2, -y, z+1/2'
'-x, y+1/2, -z+1/2'
'x+1/2, -y+1/2, -z'

loop_
_atom_site_label
_atom_site_type_symbol
_atom_site_fract_x
_atom_site_fract_y
_atom_site_fract_z
_atom_site_U_iso_or_equiv
_atom_site_adp_type
_atom_site_occupancy
_atom_site_symmetry_multiplicity
_atom_site_calc_flag
_atom_site_refinement_flags
O1 O 0.08045(13) 0.55212(8) 0.20706(8) 0.0435(3) Uani 1 1 d .
N1 N 0.00127(12) 0.17614(9) -0.14190(9) 0.0327(3) Uani 1 1 d .
N2 N -0.00601(12) 0.25883(8) 0.05980(8) 0.0301(3) Uani 1 1 d .
C1 C -0.08445(14) 0.25704(11) -0.16521(10) 0.0297(3) Uani 1 1 d .
C2 C -0.15326(15) 0.26284(12) -0.25210(11) 0.0373(3) Uani 1 1 d .
H2A H -0.1496 0.2091 -0.2951 0.045 Uiso 1 1 calc R
C3 C -0.22845(16) 0.34735(13) -0.27739(13) 0.0443(4) Uani 1 1 d .
H7A H -0.2798 0.3491 -0.3356 0.053 Uiso 1 1 calc R
C4 C -0.22787(16) 0.42661(13) -0.21867(14) 0.0443(4) Uani 1 1 d .
H3A H -0.2743 0.4847 -0.2383 0.053 Uiso 1 1 calc R
C5 C -0.15972(14) 0.42439(11) -0.12906(12) 0.0356(3) Uani 1 1 d .
C6 C -0.15191(17) 0.51008(11) -0.07109(13) 0.0406(4) Uani 1 1 d .
H5A H -0.1964 0.5682 -0.0927 0.049 Uiso 1 1 calc R
C7 C -0.08329(16) 0.51160(11) 0.01370(12) 0.0368(3) Uani 1 1 d .
H6A H -0.0709 0.5712 0.0476 0.044 Uiso 1 1 calc R
C8 C -0.03031(14) 0.42228(10) 0.05091(11) 0.0297(3) Uani 1 1 d .
C9 C -0.04474(13) 0.33540(10) -0.00115(10) 0.0284(3) Uani 1 1 d .
C10 C -0.09630(13) 0.33480(10) -0.09794(10) 0.0289(3) Uani 1 1 d .
C11 C 0.15140(16) 0.19727(14) -0.14201(14) 0.0462(4) Uani 1 1 d .
H11A H 0.1688 0.2583 -0.1072 0.069 Uiso 1 1 calc R
H11B H 0.1842 0.2041 -0.2081 0.069 Uiso 1 1 calc R
H11C H 0.2019 0.1436 -0.1109 0.069 Uiso 1 1 calc R
C12 C -0.03186(18) 0.08314(12) -0.18628(12) 0.0449(4) Uani 1 1 d .
H12A H -0.1328 0.0709 -0.1812 0.067 Uiso 1 1 calc R
H12B H 0.0196 0.0307 -0.1538 0.067 Uiso 1 1 calc R
H12C H -0.0047 0.0849 -0.2538 0.067 Uiso 1 1 calc R
C13 C -0.03663(19) 0.15375(10) 0.05414(11) 0.0389(4) Uani 1 1 d .
H13A H -0.0467 0.1271 0.1188 0.058 Uiso 1 1 calc R
H13B H 0.0404 0.1203 0.0212 0.058 Uiso 1 1 calc R
H13C H -0.1240 0.1437 0.0186 0.058 Uiso 1 1 calc R
C14 C 0.03403(15) 0.29745(10) 0.14472(11) 0.0320(3) Uani 1 1 d .
H14A H 0.0652 0.2602 0.1980 0.038 Uiso 1 1 calc R
C15 C 0.02356(14) 0.39781(10) 0.14346(11) 0.0316(3) Uani 1 1 d .
C16 C 0.06427(15) 0.46375(11) 0.22088(11) 0.0346(3) Uani 1 1 d .
C17 C 0.08759(15) 0.42213(11) 0.31830(11) 0.0330(3) Uani 1 1 d .
C18 C 0.00007(15) 0.35121(11) 0.35792(11) 0.0348(3) Uani 1 1 d .
H18A H -0.0757 0.3261 0.3213 0.042 Uiso 1 1 calc R
C19 C 0.02190(16) 0.31690(11) 0.44981(11) 0.0368(3) Uani 1 1 d .
H19A H -0.0394 0.2688 0.4754 0.044 Uiso 1 1 calc R
C20 C 0.13258(15) 0.35191(11) 0.50556(12) 0.0356(3) Uani 1 1 d .
C21 C 0.21995(16) 0.42264(12) 0.46564(12) 0.0384(4) Uani 1 1 d .
H21A H 0.2963 0.4473 0.5020 0.046 Uiso 1 1 calc R
C22 C 0.19785(15) 0.45756(11) 0.37450(12) 0.0362(3) Uani 1 1 d .
H22A H 0.2584 0.5064 0.3494 0.043 Uiso 1 1 calc R
C23 C 0.15611(19) 0.31492(13) 0.60545(12) 0.0447(4) Uani 1 1 d .
H23A H 0.1448 0.2437 0.6066 0.067 Uiso 1 1 calc R
H23B H 0.0877 0.3450 0.6487 0.067 Uiso 1 1 calc R
H23C H 0.2512 0.3320 0.6262 0.067 Uiso 1 1 calc R

loop_
_atom_site_aniso_label
_atom_site_aniso_U_11
_atom_site_aniso_U_22
_atom_site_aniso_U_33
_atom_site_aniso_U_23
_atom_site_aniso_U_13
_atom_site_aniso_U_12
O1 0.0476(6) 0.0304(6) 0.0523(7) -0.0063(5) 0.0145(6) -0.0081(5)
N1 0.0248(5) 0.0356(6) 0.0378(6) -0.0041(5) -0.0058(5) 0.0053(5)
N2 0.0302(6) 0.0230(6) 0.0370(6) 0.0018(5) -0.0020(5) 0.0017(5)
C1 0.0190(6) 0.0331(7) 0.0371(7) 0.0069(6) -0.0007(5) -0.0011(6)
C2 0.0269(7) 0.0432(9) 0.0420(8) 0.0073(7) -0.0065(6) -0.0065(7)
C3 0.0304(7) 0.0499(10) 0.0526(9) 0.0209(8) -0.0139(7) -0.0074(7)
C4 0.0271(7) 0.0413(9) 0.0645(11) 0.0252(8) -0.0071(7) -0.0021(7)
C5 0.0216(6) 0.0320(7) 0.0530(9) 0.0155(7) 0.0044(6) 0.0001(6)
C6 0.0310(7) 0.0275(8) 0.0632(10) 0.0154(7) 0.0073(7) 0.0059(6)
C7 0.0309(7) 0.0245(7) 0.0550(9) 0.0044(6) 0.0129(7) 0.0012(6)
C8 0.0206(6) 0.0254(6) 0.0432(7) 0.0022(6) 0.0092(5) -0.0004(5)
C9 0.0194(6) 0.0252(6) 0.0405(7) 0.0052(6) 0.0049(5) 0.0017(5)
C10 0.0162(6) 0.0285(7) 0.0420(7) 0.0097(6) 0.0019(5) 0.0000(5)
C11 0.0249(7) 0.0578(11) 0.0558(10) -0.0021(8) -0.0071(7) 0.0097(7)
C12 0.0446(9) 0.0422(9) 0.0478(9) -0.0117(7) -0.0104(8) 0.0106(8)
C13 0.0554(10) 0.0223(7) 0.0391(8) 0.0026(6) -0.0073(7) -0.0014(7)
C14 0.0299(7) 0.0298(7) 0.0364(7) -0.0009(6) -0.0020(6) 0.0003(6)
C15 0.0245(6) 0.0290(7) 0.0414(8) -0.0023(6) 0.0067(6) -0.0005(5)
C16 0.0234(6) 0.0313(7) 0.0493(9) -0.0080(7) 0.0113(6) -0.0029(6)
C17 0.0254(6) 0.0286(7) 0.0450(8) -0.0100(6) 0.0076(6) 0.0001(6)
C18 0.0249(6) 0.0363(8) 0.0433(8) -0.0072(7) 0.0013(6) -0.0048(6)
C19 0.0303(7) 0.0346(8) 0.0456(8) -0.0031(7) 0.0017(6) -0.0045(6)
C20 0.0278(7) 0.0325(8) 0.0464(8) -0.0105(7) 0.0006(6) 0.0040(6)
C21 0.0258(7) 0.0364(8) 0.0529(10) -0.0168(7) -0.0006(7) -0.0003(6)
C22 0.0261(7) 0.0305(7) 0.0519(9) -0.0147(7) 0.0093(6) -0.0034(6)
C23 0.0406(9) 0.0416(9) 0.0519(10) -0.0060(7) -0.0081(7) 0.0004(8)

loop_
_atom_type_symbol
_atom_type_description
_atom_type_scat_dispersion_real
_atom_type_scat_dispersion_imag
_atom_type_scat_source
C C 0.0033 0.0016 'International Tables Vol C Tables 4.2.6.8 and 6.1.1.4'
H H 0.0000 0.0000 'International Tables Vol C Tables 4.2.6.8 and 6.1.1.4'
N N 0.0061 0.0033 'International Tables Vol C Tables 4.2.6.8 and 6.1.1.4'
O O 0.0106 0.0060 'International Tables Vol C Tables 4.2.6.8 and 6.1.1.4'

loop_
_geom_angle_atom_site_label_1
_geom_angle_atom_site_label_2
_geom_angle_atom_site_label_3
_geom_angle
C1 N1 C12 117.48(12)
C1 N1 C11 114.33(13)
C12 N1 C11 112.74(13)
C14 N2 C9 108.47(11)
C14 N2 C13 119.00(12)
C9 N2 C13 130.28(12)
C2 C1 N1 121.45(14)
C2 C1 C10 120.00(14)
N1 C1 C10 118.53(12)
C1 C2 C3 120.69(16)
C1 C2 H2A 119.7
C3 C2 H2A 119.7
C4 C3 C2 120.08(15)
C4 C3 H7A 120.0
C2 C3 H7A 120.0
C3 C4 C5 121.39(15)
C3 C4 H3A 119.3
C5 C4 H3A 119.3
C4 C5 C6 120.71(14)
C4 C5 C10 118.81(15)
C6 C5 C10 120.47(14)
C7 C6 C5 122.36(14)
C7 C6 H5A 118.8
C5 C6 H5A 118.8
C6 C7 C8 118.65(15)
C6 C7 H6A 120.7
C8 C7 H6A 120.7
C9 C8 C7 120.26(14)
C9 C8 C15 107.88(12)
C7 C8 C15 131.27(14)
N2 C9 C8 106.97(12)
N2 C9 C10 131.17(12)
C8 C9 C10 121.81(12)
C1 C10 C5 118.08(13)
C1 C10 C9 126.73(12)
C5 C10 C9 115.12(13)
N1 C11 H11A 109.5
N1 C11 H11B 109.5
H11A C11 H11B 109.5
N1 C11 H11C 109.5
H11A C11 H11C 109.5
H11B C11 H11C 109.5
N1 C12 H12A 109.5
N1 C12 H12B 109.5
H12A C12 H12B 109.5
N1 C12 H12C 109.5
H12A C12 H12C 109.5
H12B C12 H12C 109.5
N2 C13 H13A 109.5
N2 C13 H13B 109.5
H13A C13 H13B 109.5
N2 C13 H13C 109.5
H13A C13 H13C 109.5
H13B C13 H13C 109.5
N2 C14 C15 110.92(13)
N2 C14 H14A 124.5
C15 C14 H14A 124.5
C14 C15 C8 105.70(13)
C14 C15 C16 125.90(15)
C8 C15 C16 128.37(13)
O1 C16 C15 121.43(15)
O1 C16 C17 119.85(14)
C15 C16 C17 118.72(13)
C18 C17 C22 117.86(15)
C18 C17 C16 122.58(13)
C22 C17 C16 119.51(14)
C19 C18 C17 120.98(14)
C19 C18 H18A 119.5
C17 C18 H18A 119.5
C18 C19 C20 121.06(15)
C18 C19 H19A 119.5
C20 C19 H19A 119.5
C21 C20 C19 117.78(15)
C21 C20 C23 121.13(14)
C19 C20 C23 121.10(15)
C22 C21 C20 121.33(14)
C22 C21 H21A 119.3
C20 C21 H21A 119.3
C21 C22 C17 120.99(15)
C21 C22 H22A 119.5
C17 C22 H22A 119.5
C20 C23 H23A 109.5
C20 C23 H23B 109.5
H23A C23 H23B 109.5
C20 C23 H23C 109.5
H23A C23 H23C 109.5
H23B C23 H23C 109.5

loop_
_geom_bond_atom_site_label_1
_geom_bond_atom_site_label_2
_geom_bond_distance
O1 C16 1.2332(18)
N1 C1 1.4135(18)
N1 C12 1.4497(19)
N1 C11 1.4607(19)
N2 C14 1.3547(19)
N2 C9 1.3996(17)
N2 C13 1.4682(18)
C1 C2 1.383(2)
C1 C10 1.424(2)
C2 C3 1.405(2)
C2 H2A 0.9500
C3 C4 1.360(3)
C3 H7A 0.9500
C4 C5 1.412(2)
C4 H3A 0.9500
C5 C6 1.427(2)
C5 C10 1.4337(19)
C6 C7 1.355(2)
C6 H5A 0.9500
C7 C8 1.420(2)
C7 H6A 0.9500
C8 C9 1.400(2)
C8 C15 1.432(2)
C9 C10 1.440(2)
C11 H11A 0.9800
C11 H11B 0.9800
C11 H11C 0.9800
C12 H12A 0.9800
C12 H12B 0.9800
C12 H12C 0.9800
C13 H13A 0.9800
C13 H13B 0.9800
C13 H13C 0.9800
C14 C15 1.376(2)
C14 H14A 0.9500
C15 C16 1.462(2)
C16 C17 1.493(2)
C17 C18 1.394(2)
C17 C22 1.399(2)
C18 C19 1.384(2)
C18 H18A 0.9500
C19 C20 1.397(2)
C19 H19A 0.9500
C20 C21 1.393(2)
C20 C23 1.503(2)
C21 C22 1.377(2)
C21 H21A 0.9500
C22 H22A 0.9500
C23 H23A 0.9800
C23 H23B 0.9800
C23 H23C 0.9800

loop_
_geom_torsion_atom_site_label_1
_geom_torsion_atom_site_label_2
_geom_torsion_atom_site_label_3
_geom_torsion_atom_site_label_4
_geom_torsion
C12 N1 C1 C2 -27.7(2)
C11 N1 C1 C2 107.81(16)
C12 N1 C1 C10 153.88(13)
C11 N1 C1 C10 -70.61(17)
N1 C1 C2 C3 -174.62(14)
C10 C1 C2 C3 3.8(2)
C1 C2 C3 C4 3.6(2)
C2 C3 C4 C5 -3.9(2)
C3 C4 C5 C6 175.75(15)
C3 C4 C5 C10 -3.2(2)
C4 C5 C6 C7 -177.68(14)
C10 C5 C6 C7 1.3(2)
C5 C6 C7 C8 -6.9(2)
C6 C7 C8 C9 2.3(2)
C6 C7 C8 C15 -167.78(14)
C14 N2 C9 C8 -1.56(15)
C13 N2 C9 C8 160.81(14)
C14 N2 C9 C10 -179.16(13)
C13 N2 C9 C10 -16.8(2)
C7 C8 C9 N2 -169.77(12)
C15 C8 C9 N2 2.40(14)
C7 C8 C9 C10 8.1(2)
C15 C8 C9 C10 -179.73(12)
C2 C1 C10 C5 -10.62(19)
N1 C1 C10 C5 167.82(12)
C2 C1 C10 C9 172.59(13)
N1 C1 C10 C9 -9.0(2)
C4 C5 C10 C1 10.31(19)
C6 C5 C10 C1 -168.66(13)
C4 C5 C10 C9 -172.54(13)
C6 C5 C10 C9 8.50(18)
N2 C9 C10 C1 -18.9(2)
C8 C9 C10 C1 163.76(13)
N2 C9 C10 C5 164.18(13)
C8 C9 C10 C5 -13.12(18)
C9 N2 C14 C15 0.08(16)
C13 N2 C14 C15 -164.60(13)
N2 C14 C15 C8 1.39(16)
N2 C14 C15 C16 -176.87(13)
C9 C8 C15 C14 -2.33(15)
C7 C8 C15 C14 168.66(15)
C9 C8 C15 C16 175.87(13)
C7 C8 C15 C16 -13.1(2)
C14 C15 C16 O1 163.93(15)
C8 C15 C16 O1 -13.9(2)
C14 C15 C16 C17 -15.6(2)
C8 C15 C16 C17 166.59(13)
O1 C16 C17 C18 138.87(15)
C15 C16 C17 C18 -41.64(19)
O1 C16 C17 C22 -38.6(2)
C15 C16 C17 C22 140.94(13)
C22 C17 C18 C19 -0.1(2)
C16 C17 C18 C19 -177.60(14)
C17 C18 C19 C20 -0.3(2)
C18 C19 C20 C21 0.1(2)
C18 C19 C20 C23 179.82(15)
C19 C20 C21 C22 0.4(2)
C23 C20 C21 C22 -179.27(14)
C20 C21 C22 C17 -0.8(2)
C18 C17 C22 C21 0.7(2)
C16 C17 C22 C21 178.23(14)
